data_7244968
loop_
_publ_author_name
'Hu, Ji-Hong'
'Liu, Yuan-Chin'
'Liu, Yu-Hsiang'
'Chen, Jhy-Der'

_publ_section_title
;
 Structural transformations in cobalt(ii) coordination polymers
 constructed from flexible N,N&#x2032;-bis(3-pyridylmethyl)sebacoamide and
 benzene-1,3,5-tricarboxylic acid
;
_journal_name_full CrystEngComm
_journal_paper_doi 10.1039/D2CE00308B
_journal_year 2022
_chemical_formula_sum 'C50 H76 Co3 N4 O24'
_chemical_formula_weight 1293.93
_space_group_crystal_system monoclinic
_space_group_IT_number 14
_space_group_name_Hall '-P 2ybc'
_space_group_name_H-M_alt 'P 1 21/c 1'
_atom_sites_solution_hydrogens mixed
_audit_creation_method SHELXL-2017/1
_audit_update_record
;
2022-03-03 deposited with the CCDC.	2022-05-20 downloaded from the CCDC.
;
_cell_angle_alpha 90
_cell_angle_beta 97.2443(17)
_cell_angle_gamma 90
_cell_formula_units_Z 4
_cell_length_a 17.2258(6)
_cell_length_b 17.7139(5)
_cell_length_c 20.0489(6)
_cell_measurement_reflns_used 9947
_cell_measurement_temperature 296(2)
_cell_measurement_theta_max 28.31
_cell_measurement_theta_min 2.50
_cell_volume 6068.8(3)
_computing_cell_refinement 'Bruker SAINT'
_computing_data_collection 'Bruker APEX2'
_computing_data_reduction 'Bruker SAINT'
_computing_molecular_graphics 'Bruker SHELXTL'
_computing_publication_material 'Bruker SHELXTL'
_computing_structure_refinement 'SHELXL-2017/1 (Sheldrick, 2017)'
_computing_structure_solution 'SHELXS-97 (Sheldrick 2008)'
_diffrn_ambient_temperature 296(2)
_diffrn_measured_fraction_theta_full 1.000
_diffrn_measured_fraction_theta_max 1.000
_diffrn_measurement_device_type 'Bruker APEX-II CCD'
_diffrn_measurement_method '\f and \w scans'
_diffrn_radiation_type MoK\a
_diffrn_radiation_wavelength 0.71073
_diffrn_reflns_av_R_equivalents 0.0323
_diffrn_reflns_av_unetI/netI 0.0198
_diffrn_reflns_Laue_measured_fraction_full 1.000
_diffrn_reflns_Laue_measured_fraction_max 1.000
_diffrn_reflns_limit_h_max 21
_diffrn_reflns_limit_h_min -21
_diffrn_reflns_limit_k_max 21
_diffrn_reflns_limit_k_min -21
_diffrn_reflns_limit_l_max 24
_diffrn_reflns_limit_l_min -24
_diffrn_reflns_number 95942
_diffrn_reflns_point_group_measured_fraction_full 1.000
_diffrn_reflns_point_group_measured_fraction_max 1.000
_diffrn_reflns_theta_full 25.242
_diffrn_reflns_theta_max 26.000
_diffrn_reflns_theta_min 1.539
_exptl_absorpt_coefficient_mu 0.891
_exptl_absorpt_correction_T_max 0.7457
_exptl_absorpt_correction_T_min 0.6638
_exptl_absorpt_correction_type multi-scan
_exptl_absorpt_process_details 'sadabs v2008/1(bruker axs, 2008)'
_exptl_crystal_colour purple
_exptl_crystal_density_diffrn 1.416
_exptl_crystal_description block
_exptl_crystal_F_000 2708
_exptl_crystal_size_max 0.300
_exptl_crystal_size_mid 0.300
_exptl_crystal_size_min 0.100
_refine_diff_density_max 1.679
_refine_diff_density_min -1.252
_refine_diff_density_rms 0.121
_refine_ls_extinction_method none
_refine_ls_goodness_of_fit_ref 1.054
_refine_ls_hydrogen_treatment constr
_refine_ls_matrix_type full
_refine_ls_number_parameters 759
_refine_ls_number_reflns 11938
_refine_ls_number_restraints 3
_refine_ls_restrained_S_all 1.054
_refine_ls_R_factor_all 0.0824
_refine_ls_R_factor_gt 0.0791
_refine_ls_shift/su_max 0.001
_refine_ls_shift/su_mean 0.000
_refine_ls_structure_factor_coef Fsqd
_refine_ls_weighting_details 'w=1/[\s^2^(Fo^2^)+(0.0279P)^2^+65.3484P] where P=(Fo^2^+2Fc^2^)/3'
_refine_ls_weighting_scheme calc
_refine_ls_wR_factor_gt 0.1735
_refine_ls_wR_factor_ref 0.1752
_reflns_Friedel_coverage 0.000
_reflns_number_gt 11260
_reflns_number_total 11938
_reflns_threshold_expression 'I > 2\s(I)'
_cod_data_source_file d2ce00308b2.cif
_cod_data_source_block 3
_cod_depositor_comments
;
The following automatic conversions were performed:

data item '_exptl_absorpt_correction_type' value 'multi_scan' was
changed to 'multi-scan' in accordance with the
/home/data/users/saulius/crontab/automatic-downloads/rss-feeds/RSC/lib/dictionaries/cif_core.dic
dictionary named 'cif_core.dic' version 2.4.2 last updated on
2011-04-26.

Automatic conversion script
Id: cif_fix_values 7556 2019-12-06 15:28:31Z antanas 
;
_cod_original_sg_symbol_H-M 'P 21/c'
_cod_database_code 7244968
_shelx_shelxl_version_number 2017/1
_shelx_space_group_comment
; 
The symmetry employed for this shelxl refinement is uniquely defined 
by the following loop, which should always be used as a source of 
symmetry information in preference to the above space-group names. 
They are only intended as comments. 
;
_shelx_estimated_absorpt_t_min 0.776
_shelx_estimated_absorpt_t_max 0.916

loop_
_space_group_symop_operation_xyz
'x, y, z'
'-x, y+1/2, -z+1/2'
'-x, -y, -z'
'x, -y-1/2, z-1/2'

loop_
_atom_site_label
_atom_site_type_symbol
_atom_site_fract_x
_atom_site_fract_y
_atom_site_fract_z
_atom_site_U_iso_or_equiv
_atom_site_adp_type
_atom_site_occupancy
_atom_site_site_symmetry_order
_atom_site_calc_flag
_atom_site_refinement_flags_posn
_atom_site_refinement_flags_adp
_atom_site_refinement_flags_occupancy
_atom_site_disorder_assembly
_atom_site_disorder_group
Co1 Co 1.01391(3) 0.67580(3) 0.66270(3) 0.01151(14) Uani 1 1 d . . . . .
Co2 Co 0.85892(4) 0.70266(4) 0.74744(3) 0.01380(15) Uani 1 1 d . . . . .
Co3 Co 0.57087(4) 0.32472(5) 0.62333(4) 0.0287(2) Uani 1 1 d . . . . .
O1 O 0.91575(19) 0.7130(2) 0.60055(16) 0.0179(7) Uani 1 1 d . . . . .
O2 O 0.8114(2) 0.7292(2) 0.65594(16) 0.0212(8) Uani 1 1 d . . . . .
O3 O 0.5550(2) 0.6759(3) 0.5220(2) 0.0466(14) Uani 1 1 d . . . . .
O4 O 0.5408(2) 0.7084(3) 0.41394(19) 0.0348(11) Uani 1 1 d . . . . .
O5 O 0.76504(19) 0.7784(2) 0.30126(16) 0.0167(7) Uani 1 1 d . . . . .
O6 O 0.8787(2) 0.8025(2) 0.35954(17) 0.0238(8) Uani 1 1 d . . . . .
O7 O 0.9673(2) 0.57894(19) 0.69614(17) 0.0186(7) Uani 1 1 d . . . . .
O8 O 1.09720(19) 0.3259(2) 0.73322(17) 0.0192(7) Uani 1 1 d . . . . .
O9 O 1.02326(18) 0.22910(18) 0.75147(16) 0.0151(7) Uani 1 1 d . . . . .
O10 O 0.7461(3) 0.2482(2) 0.6565(3) 0.0524(15) Uani 1 1 d . . . . .
O11 O 0.6833(2) 0.3578(2) 0.6596(2) 0.0314(10) Uani 1 1 d . . . . .
O12 O 0.8523(2) 0.5900(2) 0.73605(19) 0.0226(8) Uani 1 1 d . . . . .
O13 O 1.2783(3) 0.4816(3) 0.6272(3) 0.0316(13) Uani 0.753(9) 1 d . . P A 1
O13' O 1.2869(10) 0.4518(10) 0.5905(10) 0.0316(13) Uani 0.247(9) 1 d . . P A 2
O14 O 1.4691(18) 0.4535(18) 1.2213(18) 0.030(7) Uani 0.43(10) 1 d . . P B 1
O14' O 1.444(3) 0.4718(18) 1.2401(17) 0.047(9) Uani 0.57(10) 1 d . . P B 2
O15 O 1.0643(2) 0.7743(2) 0.63009(19) 0.0238(8) Uani 1 1 d . . . . .
H15A H 1.029177 0.812253 0.614839 0.029 Uiso 1 1 calc R U . . .
O16 O 1.1201(2) 0.6457(2) 0.72096(17) 0.0193(7) Uani 1 1 d . . . . .
H16A H 1.166421 0.660755 0.705547 0.023 Uiso 1 1 calc R U . . .
O17 O 0.5376(3) 0.4380(3) 0.6316(3) 0.0562(16) Uani 1 1 d . . . . .
H17D H 0.555839 0.440759 0.671324 0.067 Uiso 1 1 calc R U . C 1
O18 O 0.5937(2) 0.3459(3) 0.5246(2) 0.0573(16) Uani 1 1 d D . . . .
H18A H 0.549651 0.366526 0.499618 0.069 Uiso 1 1 d R U . F .
O19 O 0.6048(2) 0.2100(2) 0.6182(2) 0.0329(9) Uani 1 1 d . . . . .
H19C H 0.653807 0.208955 0.630844 0.040 Uiso 1 1 d R U . . .
N1 N 1.0534(2) 0.6129(2) 0.5831(2) 0.0141(8) Uani 1 1 d . . . . .
N2 N 1.1755(3) 0.4095(2) 0.6365(2) 0.0211(9) Uani 1 1 d . . . . .
H2A H 1.150321 0.385530 0.664363 0.025 Uiso 1 1 calc R U . . .
N3 N 1.3777(3) 0.3655(3) 1.2461(2) 0.0245(10) Uani 1 1 d . . . . .
H3A H 1.335687 0.341579 1.231007 0.029 Uiso 1 1 calc R U . . .
N4 N 1.5436(3) 0.1966(3) 1.2219(2) 0.0242(10) Uani 1 1 d . . . . .
C1 C 1.0529(3) 0.6386(3) 0.5204(2) 0.0204(10) Uani 1 1 d . . . . .
H1A H 1.033579 0.686841 0.510186 0.024 Uiso 1 1 calc R U . . .
C2 C 1.0798(3) 0.5963(3) 0.4703(3) 0.0265(12) Uani 1 1 d . . . . .
H2B H 1.078868 0.615982 0.427142 0.032 Uiso 1 1 calc R U . . .
C3 C 1.1083(3) 0.5244(3) 0.4849(3) 0.0258(12) Uani 1 1 d . . . . .
H3B H 1.126380 0.494969 0.451696 0.031 Uiso 1 1 calc R U . . .
C4 C 1.1096(3) 0.4970(3) 0.5496(2) 0.0171(10) Uani 1 1 d . . . . .
C5 C 1.0815(3) 0.5426(3) 0.5966(2) 0.0162(10) Uani 1 1 d . . . . .
H5A H 1.081920 0.524037 0.640028 0.019 Uiso 1 1 calc R U . . .
C6 C 1.1403(3) 0.4184(3) 0.5679(3) 0.0239(11) Uani 1 1 d . . . . .
H6A H 1.097321 0.382908 0.559326 0.029 Uiso 1 1 calc R U . . .
H6B H 1.178756 0.405279 0.538453 0.029 Uiso 1 1 calc R U . . .
C7 C 1.2454(4) 0.4372(3) 0.6577(4) 0.0465(19) Uani 1 1 d . . . . .
C8 C 1.2699(10) 0.4158(10) 0.7345(8) 0.0648(17) Uani 0.616(10) 1 d . . P A 1
H8A H 1.224418 0.418599 0.758496 0.078 Uiso 0.616(10) 1 calc R U P A 1
H8B H 1.289516 0.364459 0.737761 0.078 Uiso 0.616(10) 1 calc R U P A 1
C9 C 1.3347(9) 0.4713(8) 0.7674(7) 0.0648(17) Uani 0.616(10) 1 d . . P A 1
H9A H 1.372974 0.478805 0.736498 0.078 Uiso 0.616(10) 1 calc R U P A 1
H9B H 1.310769 0.519827 0.774246 0.078 Uiso 0.616(10) 1 calc R U P A 1
C10 C 1.3759(9) 0.4441(9) 0.8334(7) 0.0648(17) Uani 0.616(10) 1 d . . P A 1
H10A H 1.420948 0.476073 0.846638 0.078 Uiso 0.616(10) 1 calc R U P A 1
H10B H 1.394870 0.393168 0.827877 0.078 Uiso 0.616(10) 1 calc R U P A 1
C8' C 1.3017(16) 0.4127(15) 0.7136(12) 0.0648(17) Uani 0.384(10) 1 d . . P A 2
H8'A H 1.308748 0.358458 0.711979 0.078 Uiso 0.384(10) 1 calc R U P A 2
H8'B H 1.351923 0.436703 0.711147 0.078 Uiso 0.384(10) 1 calc R U P A 2
C9' C 1.2746(15) 0.4319(15) 0.7694(12) 0.0648(17) Uani 0.384(10) 1 d . . P A 2
H9'A H 1.226885 0.403656 0.771891 0.078 Uiso 0.384(10) 1 calc R U P A 2
H9'B H 1.260442 0.484913 0.766028 0.078 Uiso 0.384(10) 1 calc R U P A 2
C10' C 1.3296(15) 0.4202(14) 0.8378(11) 0.0648(17) Uani 0.384(10) 1 d . . P A 2
H10C H 1.335206 0.365931 0.843219 0.078 Uiso 0.384(10) 1 calc R U P A 2
H10D H 1.380611 0.438800 0.829831 0.078 Uiso 0.384(10) 1 calc R U P A 2
C11 C 1.3194(5) 0.4443(5) 0.8934(4) 0.0648(17) Uani 1 1 d . . . . .
C12 C 1.3736(5) 0.4316(5) 0.9601(4) 0.062(2) Uani 1 1 d . . . . .
H12A H 1.392970 0.380102 0.961163 0.074 Uiso 1 1 calc R U . . .
H12B H 1.418275 0.465078 0.961478 0.074 Uiso 1 1 calc R U . . .
C13 C 1.3334(5) 0.4451(5) 1.0218(4) 0.055(2) Uani 1 1 d . . . . .
H13B H 1.288450 0.411860 1.020175 0.066 Uiso 1 1 calc R U . . .
H13C H 1.314300 0.496659 1.020818 0.066 Uiso 1 1 calc R U . . .
C14 C 1.3860(4) 0.4321(4) 1.0877(3) 0.0457(18) Uani 1 1 d . . . . .
H14A H 1.405556 0.380743 1.088666 0.055 Uiso 1 1 calc R U . . .
H14B H 1.430656 0.465820 1.089750 0.055 Uiso 1 1 calc R U . . .
C15 C 1.3445(4) 0.4451(4) 1.1490(3) 0.0425(17) Uani 1 1 d . . . . .
H15B H 1.297586 0.414434 1.145582 0.051 Uiso 1 1 calc R U . . .
H15C H 1.328983 0.497684 1.150517 0.051 Uiso 1 1 calc R U . . .
C16 C 1.3970(4) 0.4253(4) 1.2133(3) 0.0428(17) Uani 1 1 d . . . . .
C17 C 1.4235(4) 0.3380(3) 1.3062(3) 0.0290(12) Uani 1 1 d . . . . .
H17B H 1.388282 0.323421 1.338087 0.035 Uiso 1 1 calc R U . . .
H17C H 1.455867 0.378969 1.326211 0.035 Uiso 1 1 calc R U . . .
C18 C 1.4756(3) 0.2717(3) 1.2954(3) 0.0251(11) Uani 1 1 d . . . . .
C19 C 1.4973(3) 0.2546(3) 1.2331(3) 0.0213(11) Uani 1 1 d . . . . .
H19B H 1.478708 0.285231 1.196929 0.026 Uiso 1 1 calc R U . . .
C20 C 1.5697(5) 0.1526(5) 1.2735(4) 0.062(3) Uani 1 1 d . . . . .
H20A H 1.602091 0.112049 1.266662 0.074 Uiso 1 1 d R U . D .
C21 C 1.575(3) 0.190(3) 1.347(2) 0.038(10) Uiso 0.22(5) 1 d . . P D 1
H21A H 1.617600 0.187996 1.380446 0.046 Uiso 0.22(5) 1 calc R U P D 1
C21' C 1.5448(13) 0.1604(12) 1.3335(9) 0.065(8) Uani 0.78(5) 1 d . . P D 2
H21B H 1.555246 0.122845 1.365744 0.078 Uiso 0.78(5) 1 calc R U P D 2
C22 C 1.5027(5) 0.2253(5) 1.3484(4) 0.062(3) Uani 1 1 d . . . . .
H22A H 1.489138 0.233672 1.391279 0.075 Uiso 1 1 d R U . D .
C23 C 0.8448(3) 0.7256(3) 0.6039(2) 0.0143(9) Uani 1 1 d . . . . .
C24 C 0.7925(3) 0.7376(3) 0.5386(2) 0.0136(9) Uani 1 1 d . . . . .
C25 C 0.7133(3) 0.7217(3) 0.5357(2) 0.0170(10) Uani 1 1 d . . . . .
H25A H 0.692535 0.709471 0.574957 0.020 Uiso 1 1 calc R U . . .
C26 C 0.6646(3) 0.7237(3) 0.4748(2) 0.0183(10) Uani 1 1 d . . . . .
C27 C 0.6962(3) 0.7448(3) 0.4169(2) 0.0154(9) Uani 1 1 d . . . . .
H27A H 0.664301 0.746221 0.375873 0.018 Uiso 1 1 calc R U . . .
C28 C 0.7748(3) 0.7638(3) 0.4198(2) 0.0137(9) Uani 1 1 d . . . . .
C29 C 0.8236(3) 0.7588(3) 0.4812(2) 0.0124(9) Uani 1 1 d . . . . .
H29A H 0.876636 0.769650 0.483275 0.015 Uiso 1 1 calc R U . . .
C30 C 0.5801(3) 0.7020(4) 0.4710(3) 0.0295(13) Uani 1 1 d . . . . .
C31 C 0.8082(3) 0.7835(3) 0.3575(2) 0.0160(10) Uani 1 1 d . . . . .
C32 C 0.9060(3) 0.5528(3) 0.7150(2) 0.0135(9) Uani 1 1 d . . . . .
C33 C 0.8979(3) 0.4685(3) 0.7125(2) 0.0134(9) Uani 1 1 d . . . . .
C34 C 0.9652(3) 0.4245(3) 0.7233(2) 0.0153(9) Uani 1 1 d . . . . .
H34A H 1.014097 0.447334 0.731727 0.018 Uiso 1 1 calc R U . . .
C35 C 0.9592(3) 0.3463(3) 0.7214(2) 0.0144(9) Uani 1 1 d . . . . .
C36 C 0.8873(3) 0.3122(3) 0.7040(2) 0.0169(10) Uani 1 1 d . . . . .
H36A H 0.883692 0.259920 0.701446 0.020 Uiso 1 1 calc R U . . .
C37 C 0.8204(3) 0.3562(3) 0.6904(2) 0.0173(10) Uani 1 1 d . . . . .
C38 C 0.8252(3) 0.4339(3) 0.6972(2) 0.0165(10) Uani 1 1 d . . . . .
H38A H 0.779854 0.462954 0.691577 0.020 Uiso 1 1 calc R U . . .
C39 C 1.0312(3) 0.2992(3) 0.7367(2) 0.0148(9) Uani 1 1 d . . . . .
C40 C 0.7432(3) 0.3166(3) 0.6671(3) 0.0256(12) Uani 1 1 d . . . . .
C41 C 1.1448(4) 0.7917(5) 0.6278(4) 0.0507(19) Uani 1 1 d . . . . .
H41A H 1.149244 0.841729 0.610235 0.076 Uiso 1 1 calc R U . . .
H41B H 1.172668 0.789094 0.672377 0.076 Uiso 1 1 calc R U . . .
H41C H 1.166767 0.756069 0.599368 0.076 Uiso 1 1 calc R U . . .
C42 C 1.1261(4) 0.6038(4) 0.7823(3) 0.0420(13) Uani 1 1 d . . . . .
H42A H 1.180296 0.597183 0.799434 0.063 Uiso 1 1 calc R U . . .
H42B H 1.100226 0.630878 0.814639 0.063 Uiso 1 1 calc R U . . .
H42C H 1.101905 0.555363 0.774073 0.063 Uiso 1 1 calc R U . . .
C43 C 0.4625(14) 0.4574(19) 0.625(2) 0.035(8) Uani 0.33(5) 1 d . . P E 1
H43A H 0.458116 0.511023 0.630038 0.052 Uiso 0.33(5) 1 calc R U P E 1
H43B H 0.438099 0.442923 0.580936 0.052 Uiso 0.33(5) 1 calc R U P E 1
H43C H 0.437004 0.432209 0.658430 0.052 Uiso 0.33(5) 1 calc R U P E 1
C43' C 0.4752(10) 0.4819(13) 0.5973(12) 0.045(5) Uani 0.67(5) 1 d . . P E 2
H43D H 0.478076 0.532559 0.614444 0.068 Uiso 0.67(5) 1 calc R U P E 2
H43E H 0.479616 0.482682 0.550032 0.068 Uiso 0.67(5) 1 calc R U P E 2
H43F H 0.425909 0.459936 0.604336 0.068 Uiso 0.67(5) 1 calc R U P E 2
C44 C 0.6560(4) 0.3344(6) 0.4833(4) 0.0420(13) Uani 0.697(11) 1 d D . P F 1
H44A H 0.640177 0.353965 0.439018 0.063 Uiso 0.697(11) 1 calc R U P F 1
H44B H 0.702287 0.360123 0.503036 0.063 Uiso 0.697(11) 1 calc R U P F 1
H44C H 0.666692 0.281356 0.480462 0.063 Uiso 0.697(11) 1 calc R U P F 1
C44' C 0.6431(10) 0.4085(8) 0.5099(11) 0.0420(13) Uani 0.303(11) 1 d D . P F 2
H44D H 0.647067 0.409615 0.462600 0.063 Uiso 0.303(11) 1 calc R U P F 2
H44E H 0.620679 0.454967 0.523008 0.063 Uiso 0.303(11) 1 calc R U P F 2
H44F H 0.694292 0.402299 0.534441 0.063 Uiso 0.303(11) 1 calc R U P F 2
C45 C 0.5921(5) 0.1650(6) 0.5584(4) 0.066(3) Uani 1 1 d . . . . .
H45A H 0.612206 0.115118 0.567946 0.100 Uiso 1 1 calc R U . . .
H45B H 0.537049 0.162304 0.543295 0.100 Uiso 1 1 calc R U . . .
H45C H 0.618565 0.187544 0.524028 0.100 Uiso 1 1 calc R U . . .
O20 O 0.813(5) 0.134(5) 0.537(4) 0.56(5) Uiso 0.5 1 d . . P G 1
C46 C 0.8323(11) 0.2112(11) 0.5439(10) 0.068(5) Uiso 0.5 1 d . . P G 1
H46A H 0.789561 0.238264 0.559175 0.102 Uiso 0.5 1 calc R U P G 1
H46B H 0.842013 0.230791 0.501048 0.102 Uiso 0.5 1 calc R U P G 1
H46C H 0.878303 0.217274 0.575794 0.102 Uiso 0.5 1 calc R U P G 1
O20' O 0.9735(18) 0.163(3) 0.4997(13) 0.34(2) Uiso 0.5 1 d D . P H 2
H20D H 0.981764 0.206413 0.488587 0.404 Uiso 0.5 1 calc R U P H 2
C46' C 0.9253(12) 0.1633(13) 0.5539(10) 0.085(6) Uiso 0.5 1 d D . P H 2
H46D H 0.879390 0.193328 0.541152 0.127 Uiso 0.5 1 calc R U P H 2
H46E H 0.954428 0.184369 0.593564 0.127 Uiso 0.5 1 calc R U P H 2
H46F H 0.910041 0.112601 0.563025 0.127 Uiso 0.5 1 calc R U P H 2
O21 O 0.6966(5) 0.5144(9) 0.5497(7) 0.236(9) Uani 1 1 d . . . . .
H21E H 0.691004 0.525345 0.508095 0.283 Uiso 1 1 d R U . . .
C47 C 0.6302(6) 0.5409(5) 0.5782(5) 0.069(3) Uani 1 1 d . . . . .
H47A H 0.646003 0.579679 0.610573 0.103 Uiso 1 1 calc R U . . .
H47B H 0.607016 0.499895 0.599969 0.103 Uiso 1 1 calc R U . . .
H47C H 0.592595 0.561177 0.543349 0.103 Uiso 1 1 calc R U . . .
O22 O 0.9504(6) 0.9164(5) 0.4301(5) 0.128(4) Uani 1 1 d . . . . .
H22B H 0.935684 0.870649 0.426616 0.153 Uiso 1 1 d R U . I .
C48 C 0.8848(10) 0.9795(9) 0.4143(9) 0.047(4) Uiso 0.5 1 d . . P I 1
H48A H 0.850187 0.978374 0.448238 0.071 Uiso 0.5 1 calc R U P I 1
H48B H 0.855495 0.969765 0.371123 0.071 Uiso 0.5 1 calc R U P I 1
H48C H 0.909031 1.028212 0.413874 0.071 Uiso 0.5 1 calc R U P I 1
C48' C 0.910(2) 0.980(3) 0.394(2) 0.173(18) Uiso 0.5 1 d . . P I 2
H48D H 0.934435 0.990071 0.353922 0.259 Uiso 0.5 1 calc R U P I 2
H48E H 0.913689 1.023563 0.421858 0.259 Uiso 0.5 1 calc R U P I 2
H48F H 0.856234 0.966910 0.380842 0.259 Uiso 0.5 1 calc R U P I 2
O23 O 0.9748(4) 0.8825(4) 0.5668(4) 0.0479(18) Uani 0.7 1 d . . P J 1
H23C H 0.984898 0.910605 0.534621 0.057 Uiso 0.7 1 d R U P J 1
C49 C 0.9143(11) 0.9150(8) 0.5966(9) 0.060(5) Uani 0.7 1 d . . P J 1
H49A H 0.885049 0.948415 0.565141 0.090 Uiso 0.7 1 calc R U P J 1
H49B H 0.935710 0.943001 0.635643 0.090 Uiso 0.7 1 calc R U P J 1
H49C H 0.880458 0.876112 0.609564 0.090 Uiso 0.7 1 calc R U P J 1
O23' O 0.9517(16) 0.9643(19) 0.5512(18) 0.121(11) Uani 0.3 1 d . . P K 2
H23B H 0.941514 0.941732 0.515494 0.145 Uiso 0.3 1 calc R U P K 2
C49' C 0.907(2) 0.937(2) 0.597(2) 0.047(10) Uiso 0.3 1 d . . P K 2
H49D H 0.855333 0.925805 0.574403 0.070 Uiso 0.3 1 calc R U P K 2
H49E H 0.903317 0.973507 0.631226 0.070 Uiso 0.3 1 calc R U P K 2
H49F H 0.929995 0.891301 0.616182 0.070 Uiso 0.3 1 calc R U P K 2
O24 O 1.2544(2) 0.6270(3) 0.6695(3) 0.0448(12) Uani 1 1 d . . . . .
H24C H 1.262515 0.608242 0.631954 0.054 Uiso 1 1 d R U . . .
C50 C 1.3246(5) 0.6590(7) 0.7009(6) 0.089(4) Uani 1 1 d . . . . .
H50A H 1.315382 0.710327 0.713072 0.134 Uiso 1 1 calc R U . . .
H50B H 1.363393 0.657755 0.670505 0.134 Uiso 1 1 calc R U . . .
H50C H 1.342872 0.630605 0.740618 0.134 Uiso 1 1 calc R U . . .

loop_
_atom_site_aniso_label
_atom_site_aniso_U_11
_atom_site_aniso_U_22
_atom_site_aniso_U_33
_atom_site_aniso_U_23
_atom_site_aniso_U_13
_atom_site_aniso_U_12
Co1 0.0109(3) 0.0123(3) 0.0112(3) -0.0020(2) 0.0007(2) -0.0010(2)
Co2 0.0115(3) 0.0202(3) 0.0097(3) -0.0036(2) 0.0014(2) 0.0006(2)
Co3 0.0138(3) 0.0399(5) 0.0298(4) 0.0187(3) -0.0074(3) -0.0096(3)
O1 0.0154(17) 0.0228(18) 0.0147(16) 0.0003(14) -0.0018(13) 0.0045(14)
O2 0.0164(17) 0.037(2) 0.0098(16) -0.0015(15) -0.0013(13) -0.0010(15)
O3 0.020(2) 0.103(4) 0.017(2) 0.018(2) -0.0004(16) -0.020(2)
O4 0.0165(18) 0.069(3) 0.0166(19) 0.0179(19) -0.0057(15) -0.0164(19)
O5 0.0147(16) 0.0238(18) 0.0119(16) 0.0040(13) 0.0023(13) 0.0006(13)
O6 0.0129(17) 0.043(2) 0.0154(17) 0.0056(16) 0.0031(13) -0.0009(16)
O7 0.0193(17) 0.0155(17) 0.0221(18) -0.0003(14) 0.0068(14) -0.0020(14)
O8 0.0125(16) 0.0214(18) 0.0230(18) 0.0067(15) -0.0011(14) -0.0013(14)
O9 0.0148(16) 0.0151(16) 0.0148(16) 0.0059(13) -0.0005(13) 0.0006(13)
O10 0.026(2) 0.020(2) 0.102(4) -0.001(2) -0.024(2) -0.0046(18)
O11 0.0152(18) 0.026(2) 0.049(3) 0.0165(19) -0.0100(17) -0.0047(16)
O12 0.0196(18) 0.0195(18) 0.030(2) -0.0056(15) 0.0087(15) -0.0011(14)
O13 0.023(2) 0.034(3) 0.037(3) 0.003(2) 0.002(2) -0.005(2)
O13' 0.023(2) 0.034(3) 0.037(3) 0.003(2) 0.002(2) -0.005(2)
O14 0.027(9) 0.042(9) 0.021(9) 0.002(6) 0.002(7) -0.008(7)
O14' 0.054(15) 0.051(9) 0.033(9) 0.000(8) -0.010(10) -0.026(9)
O15 0.0257(19) 0.0185(18) 0.027(2) 0.0029(15) 0.0035(15) -0.0029(15)
O16 0.0154(17) 0.0255(19) 0.0164(17) -0.0013(14) -0.0011(13) 0.0005(14)
O17 0.028(2) 0.044(3) 0.088(4) 0.040(3) -0.024(2) -0.006(2)
O18 0.018(2) 0.111(5) 0.042(3) 0.039(3) 0.0007(19) -0.012(2)
O19 0.023(2) 0.041(2) 0.033(2) -0.0061(19) -0.0020(17) -0.0123(18)
N1 0.0127(19) 0.0135(19) 0.016(2) -0.0021(15) 0.0025(15) -0.0005(15)
N2 0.028(2) 0.017(2) 0.019(2) 0.0043(17) 0.0038(18) 0.0011(18)
N3 0.024(2) 0.025(2) 0.024(2) -0.0041(19) 0.0018(18) 0.0024(19)
N4 0.019(2) 0.021(2) 0.031(2) 0.0011(19) -0.0018(18) 0.0014(18)
C1 0.025(3) 0.019(2) 0.017(2) 0.002(2) 0.003(2) 0.005(2)
C2 0.037(3) 0.030(3) 0.013(2) 0.002(2) 0.005(2) 0.008(2)
C3 0.030(3) 0.026(3) 0.022(3) -0.007(2) 0.005(2) 0.008(2)
C4 0.016(2) 0.020(3) 0.014(2) -0.0024(19) -0.0018(18) 0.0035(19)
C5 0.017(2) 0.016(2) 0.015(2) 0.0012(18) 0.0012(18) -0.0030(18)
C6 0.029(3) 0.017(3) 0.025(3) -0.007(2) 0.000(2) 0.005(2)
C7 0.040(4) 0.020(3) 0.072(5) 0.019(3) -0.023(3) -0.008(3)
C8 0.070(4) 0.064(3) 0.051(3) 0.023(3) -0.027(3) -0.014(3)
C9 0.070(4) 0.064(3) 0.051(3) 0.023(3) -0.027(3) -0.014(3)
C10 0.070(4) 0.064(3) 0.051(3) 0.023(3) -0.027(3) -0.014(3)
C8' 0.070(4) 0.064(3) 0.051(3) 0.023(3) -0.027(3) -0.014(3)
C9' 0.070(4) 0.064(3) 0.051(3) 0.023(3) -0.027(3) -0.014(3)
C10' 0.070(4) 0.064(3) 0.051(3) 0.023(3) -0.027(3) -0.014(3)
C11 0.070(4) 0.064(3) 0.051(3) 0.023(3) -0.027(3) -0.014(3)
C12 0.078(6) 0.058(5) 0.042(4) 0.026(4) -0.022(4) -0.018(4)
C13 0.060(5) 0.049(4) 0.048(4) 0.024(4) -0.024(4) -0.018(4)
C14 0.045(4) 0.045(4) 0.041(4) 0.018(3) -0.017(3) -0.019(3)
C15 0.048(4) 0.028(3) 0.046(4) 0.009(3) -0.018(3) -0.006(3)
C16 0.055(4) 0.033(3) 0.036(4) 0.005(3) -0.013(3) -0.013(3)
C17 0.038(3) 0.032(3) 0.017(3) -0.006(2) 0.004(2) 0.001(3)
C18 0.022(3) 0.030(3) 0.023(3) 0.002(2) 0.003(2) -0.002(2)
C19 0.023(3) 0.021(3) 0.018(2) -0.001(2) -0.005(2) 0.001(2)
C20 0.068(5) 0.057(5) 0.067(5) 0.037(4) 0.034(4) 0.042(4)
C21' 0.078(12) 0.065(11) 0.059(8) 0.051(8) 0.039(9) 0.044(10)
C22 0.074(6) 0.087(6) 0.031(4) 0.031(4) 0.026(4) 0.039(5)
C23 0.017(2) 0.015(2) 0.011(2) -0.0041(17) 0.0017(18) -0.0022(18)
C24 0.015(2) 0.013(2) 0.012(2) -0.0025(17) -0.0006(17) 0.0036(17)
C25 0.016(2) 0.024(3) 0.011(2) 0.0019(19) 0.0027(18) -0.0009(19)
C26 0.014(2) 0.029(3) 0.012(2) 0.001(2) 0.0012(18) -0.004(2)
C27 0.014(2) 0.020(2) 0.011(2) 0.0025(18) -0.0027(17) -0.0019(18)
C28 0.013(2) 0.017(2) 0.010(2) 0.0016(18) 0.0016(17) 0.0030(18)
C29 0.011(2) 0.012(2) 0.014(2) -0.0002(17) 0.0011(17) 0.0008(17)
C30 0.014(2) 0.055(4) 0.019(3) 0.009(3) 0.000(2) -0.009(2)
C31 0.017(2) 0.017(2) 0.015(2) 0.0037(18) 0.0044(18) 0.0015(18)
C32 0.013(2) 0.017(2) 0.010(2) 0.0012(17) -0.0034(17) 0.0013(18)
C33 0.015(2) 0.016(2) 0.009(2) 0.0008(17) 0.0004(17) -0.0011(18)
C34 0.013(2) 0.021(2) 0.012(2) 0.0041(18) 0.0007(17) -0.0028(18)
C35 0.014(2) 0.018(2) 0.011(2) 0.0050(18) -0.0005(17) -0.0004(18)
C36 0.021(2) 0.011(2) 0.017(2) 0.0049(18) -0.0052(19) -0.0030(18)
C37 0.013(2) 0.021(2) 0.017(2) 0.0063(19) -0.0031(18) -0.0006(19)
C38 0.013(2) 0.019(2) 0.017(2) 0.0034(19) -0.0007(18) 0.0006(18)
C39 0.018(2) 0.018(2) 0.008(2) 0.0020(18) -0.0008(17) -0.0008(19)
C40 0.016(2) 0.023(3) 0.034(3) 0.010(2) -0.009(2) -0.005(2)
C41 0.046(4) 0.063(5) 0.041(4) 0.008(4) 0.002(3) -0.026(4)
C42 0.039(3) 0.051(3) 0.034(3) 0.003(2) -0.003(2) 0.002(2)
C43 0.026(11) 0.040(14) 0.036(16) 0.009(11) -0.006(9) 0.011(9)
C43' 0.038(7) 0.051(9) 0.043(9) 0.002(8) -0.009(6) 0.012(6)
C44 0.039(3) 0.051(3) 0.034(3) 0.003(2) -0.003(2) 0.002(2)
C44' 0.039(3) 0.051(3) 0.034(3) 0.003(2) -0.003(2) 0.002(2)
C45 0.044(4) 0.092(7) 0.063(5) -0.043(5) 0.004(4) -0.008(4)
O21 0.074(6) 0.36(2) 0.278(15) 0.268(15) 0.041(8) 0.049(9)
C47 0.109(8) 0.039(4) 0.065(6) 0.008(4) 0.041(5) -0.005(5)
O22 0.148(8) 0.103(7) 0.116(7) 0.015(6) -0.047(6) -0.059(6)
O23 0.061(5) 0.019(3) 0.061(5) 0.011(3) 0.000(4) 0.008(3)
C49 0.094(12) 0.020(6) 0.060(8) 0.000(6) -0.010(7) 0.012(7)
O23' 0.080(18) 0.13(3) 0.15(3) -0.02(2) 0.026(19) -0.006(18)
O24 0.025(2) 0.054(3) 0.057(3) -0.018(2) 0.011(2) -0.005(2)
C50 0.050(5) 0.123(10) 0.097(8) -0.047(7) 0.016(5) -0.024(6)

loop_
_atom_type_symbol
_atom_type_description
_atom_type_scat_dispersion_real
_atom_type_scat_dispersion_imag
_atom_type_scat_source
C C 0.0033 0.0016 'International Tables Vol C Tables 4.2.6.8 and 6.1.1.4'
H H 0.0000 0.0000 'International Tables Vol C Tables 4.2.6.8 and 6.1.1.4'
N N 0.0061 0.0033 'International Tables Vol C Tables 4.2.6.8 and 6.1.1.4'
O O 0.0106 0.0060 'International Tables Vol C Tables 4.2.6.8 and 6.1.1.4'
Co Co 0.3494 0.9721 'International Tables Vol C Tables 4.2.6.8 and 6.1.1.4'

loop_
_geom_angle_atom_site_label_1
_geom_angle_atom_site_label_2
_geom_angle_atom_site_label_3
_geom_angle
_geom_angle_site_symmetry_1
_geom_angle_site_symmetry_3
_geom_angle_publ_flag
O7 Co1 O1 98.03(14) . . ?
O7 Co1 O15 178.50(15) . . ?
O1 Co1 O15 83.48(14) . . ?
O7 Co1 O16 87.42(14) . . ?
O1 Co1 O16 174.35(14) . . ?
O15 Co1 O16 91.08(14) . . ?
O7 Co1 N1 88.99(14) . . ?
O1 Co1 N1 91.66(14) . . ?
O15 Co1 N1 91.01(15) . . ?
O16 Co1 N1 86.91(14) . . ?
O7 Co1 O9 86.38(13) . 2_756 ?
O1 Co1 O9 92.24(13) . 2_756 ?
O15 Co1 O9 93.53(14) . 2_756 ?
O16 Co1 O9 89.59(13) . 2_756 ?
N1 Co1 O9 174.32(14) . 2_756 ?
O2 Co2 O12 96.92(16) . . ?
O2 Co2 O9 104.27(14) . 2_756 ?
O12 Co2 O9 105.42(14) . 2_756 ?
O2 Co2 O5 100.67(14) . 4_576 ?
O12 Co2 O5 100.54(14) . 4_576 ?
O9 Co2 O5 141.16(13) 2_756 4_576 ?
O2 Co2 O6 160.11(14) . 4_576 ?
O12 Co2 O6 94.18(15) . 4_576 ?
O9 Co2 O6 88.52(13) 2_756 4_576 ?
O5 Co2 O6 60.96(13) 4_576 4_576 ?
O2 Co2 O8 91.10(14) . 2_756 ?
O12 Co2 O8 164.35(13) . 2_756 ?
O9 Co2 O8 59.40(12) 2_756 2_756 ?
O5 Co2 O8 91.11(13) 4_576 2_756 ?
O6 Co2 O8 82.28(14) 4_576 2_756 ?
O2 Co2 C31 130.68(15) . 4_576 ?
O12 Co2 C31 100.24(15) . 4_576 ?
O9 Co2 C31 114.84(14) 2_756 4_576 ?
O5 Co2 C31 30.79(14) 4_576 4_576 ?
O6 Co2 C31 30.26(14) 4_576 4_576 ?
O8 Co2 C31 84.40(14) 2_756 4_576 ?
O4 Co3 O11 179.31(18) 3_666 . ?
O4 Co3 O17 92.83(19) 3_666 . ?
O11 Co3 O17 87.39(17) . . ?
O4 Co3 O18 89.22(16) 3_666 . ?
O11 Co3 O18 90.12(17) . . ?
O17 Co3 O18 89.4(2) . . ?
O4 Co3 O19 87.70(18) 3_666 . ?
O11 Co3 O19 92.10(16) . . ?
O17 Co3 O19 178.3(2) . . ?
O18 Co3 O19 92.3(2) . . ?
O4 Co3 N4 88.89(16) 3_666 4_465 ?
O11 Co3 N4 91.77(17) . 4_465 ?
O17 Co3 N4 90.1(2) . 4_465 ?
O18 Co3 N4 178.01(17) . 4_465 ?
O19 Co3 N4 88.28(17) . 4_465 ?
C23 O1 Co1 138.6(3) . . ?
C23 O2 Co2 125.5(3) . . ?
C30 O4 Co3 132.4(3) . 3_666 ?
C31 O5 Co2 92.4(3) . 4_575 ?
C31 O6 Co2 86.1(3) . 4_575 ?
C32 O7 Co1 142.1(3) . . ?
C39 O8 Co2 85.1(3) . 2_746 ?
C39 O9 Co2 95.1(3) . 2_746 ?
C39 O9 Co1 131.6(3) . 2_746 ?
Co2 O9 Co1 106.49(14) 2_746 2_746 ?
C40 O11 Co3 126.6(4) . . ?
C32 O12 Co2 121.9(3) . . ?
C41 O15 Co1 129.3(4) . . ?
C41 O15 H15A 115.3 . . ?
Co1 O15 H15A 115.3 . . ?
C42 O16 Co1 124.8(3) . . ?
C42 O16 H16A 117.6 . . ?
Co1 O16 H16A 117.6 . . ?
C43 O17 Co3 120.7(14) . . ?
C43' O17 Co3 132.7(7) . . ?
C43 O17 H17D 109.5 . . ?
Co3 O17 H17D 93.4 . . ?
C44' O18 Co3 120.8(9) . . ?
C44 O18 Co3 138.9(5) . . ?
C44' O18 H18A 92.9 . . ?
C44 O18 H18A 111.1 . . ?
Co3 O18 H18A 109.9 . . ?
C45 O19 Co3 124.1(5) . . ?
C45 O19 H19C 106.2 . . ?
Co3 O19 H19C 106.0 . . ?
C1 N1 C5 117.6(4) . . ?
C1 N1 Co1 124.2(3) . . ?
C5 N1 Co1 118.2(3) . . ?
C7 N2 C6 121.5(5) . . ?
C7 N2 H2A 119.2 . . ?
C6 N2 H2A 119.2 . . ?
C16 N3 C17 123.0(5) . . ?
C16 N3 H3A 118.5 . . ?
C17 N3 H3A 118.5 . . ?
C20 N4 C19 118.1(5) . . ?
C20 N4 Co3 121.9(4) . 4_666 ?
C19 N4 Co3 120.0(4) . 4_666 ?
N1 C1 C2 122.5(5) . . ?
N1 C1 H1A 118.7 . . ?
C2 C1 H1A 118.7 . . ?
C1 C2 C3 119.2(5) . . ?
C1 C2 H2B 120.4 . . ?
C3 C2 H2B 120.4 . . ?
C4 C3 C2 119.1(5) . . ?
C4 C3 H3B 120.5 . . ?
C2 C3 H3B 120.5 . . ?
C5 C4 C3 118.1(5) . . ?
C5 C4 C6 121.0(4) . . ?
C3 C4 C6 120.9(4) . . ?
N1 C5 C4 123.5(4) . . ?
N1 C5 H5A 118.2 . . ?
C4 C5 H5A 118.2 . . ?
N2 C6 C4 115.1(4) . . ?
N2 C6 H6A 108.5 . . ?
C4 C6 H6A 108.5 . . ?
N2 C6 H6B 108.5 . . ?
C4 C6 H6B 108.5 . . ?
H6A C6 H6B 107.5 . . ?
O13 C7 N2 123.9(6) . . ?
N2 C7 C8' 129.1(12) . . ?
O13 C7 C8 125.0(8) . . ?
N2 C7 C8 110.0(8) . . ?
N2 C7 O13' 105.8(8) . . ?
C8' C7 O13' 111.5(14) . . ?
C9 C8 C7 110.2(11) . . ?
C9 C8 H8A 109.6 . . ?
C7 C8 H8A 109.6 . . ?
C9 C8 H8B 109.6 . . ?
C7 C8 H8B 109.6 . . ?
H8A C8 H8B 108.1 . . ?
C10 C9 C8 113.7(12) . . ?
C10 C9 H9A 108.8 . . ?
C8 C9 H9A 108.8 . . ?
C10 C9 H9B 108.8 . . ?
C8 C9 H9B 108.8 . . ?
H9A C9 H9B 107.7 . . ?
C9 C10 C11 112.7(12) . . ?
C9 C10 H10A 109.0 . . ?
C11 C10 H10A 109.0 . . ?
C9 C10 H10B 109.0 . . ?
C11 C10 H10B 109.0 . . ?
H10A C10 H10B 107.8 . . ?
C9' C8' C7 108(2) . . ?
C9' C8' H8'A 110.1 . . ?
C7 C8' H8'A 110.1 . . ?
C9' C8' H8'B 110.1 . . ?
C7 C8' H8'B 110.1 . . ?
H8'A C8' H8'B 108.5 . . ?
C8' C9' C10' 118(2) . . ?
C8' C9' H9'A 107.8 . . ?
C10' C9' H9'A 107.8 . . ?
C8' C9' H9'B 107.8 . . ?
C10' C9' H9'B 107.8 . . ?
H9'A C9' H9'B 107.2 . . ?
C11 C10' C9' 127(2) . . ?
C11 C10' H10C 105.5 . . ?
C9' C10' H10C 105.5 . . ?
C11 C10' H10D 105.5 . . ?
C9' C10' H10D 105.5 . . ?
H10C C10' H10D 106.1 . . ?
C10' C11 C12 126.4(14) . . ?
C12 C11 C10 106.5(8) . . ?
C13 C12 C11 113.3(8) . . ?
C13 C12 H12A 108.9 . . ?
C11 C12 H12A 108.9 . . ?
C13 C12 H12B 108.9 . . ?
C11 C12 H12B 108.9 . . ?
H12A C12 H12B 107.7 . . ?
C12 C13 C14 113.7(7) . . ?
C12 C13 H13B 108.8 . . ?
C14 C13 H13B 108.8 . . ?
C12 C13 H13C 108.8 . . ?
C14 C13 H13C 108.8 . . ?
H13B C13 H13C 107.7 . . ?
C15 C14 C13 113.0(6) . . ?
C15 C14 H14A 109.0 . . ?
C13 C14 H14A 109.0 . . ?
C15 C14 H14B 109.0 . . ?
C13 C14 H14B 109.0 . . ?
H14A C14 H14B 107.8 . . ?
C14 C15 C16 111.2(6) . . ?
C14 C15 H15B 109.4 . . ?
C16 C15 H15B 109.4 . . ?
C14 C15 H15C 109.4 . . ?
C16 C15 H15C 109.4 . . ?
H15B C15 H15C 108.0 . . ?
O14' C16 N3 121.1(10) . . ?
N3 C16 O14 122.4(9) . . ?
O14' C16 C15 120.2(9) . . ?
N3 C16 C15 116.7(6) . . ?
O14 C16 C15 117.5(10) . . ?
N3 C17 C18 114.5(4) . . ?
N3 C17 H17B 108.6 . . ?
C18 C17 H17B 108.6 . . ?
N3 C17 H17C 108.6 . . ?
C18 C17 H17C 108.6 . . ?
H17B C17 H17C 107.6 . . ?
C22 C18 C19 117.6(6) . . ?
C22 C18 C17 120.2(5) . . ?
C19 C18 C17 122.3(5) . . ?
N4 C19 C18 123.7(5) . . ?
N4 C19 H19B 118.1 . . ?
C18 C19 H19B 118.1 . . ?
N4 C20 C21' 121.7(7) . . ?
N4 C20 C21 116.7(17) . . ?
N4 C20 H20A 119.3 . . ?
C21' C20 H20A 118.8 . . ?
C21 C20 H20A 118.9 . . ?
C22 C21 C20 105(3) . . ?
C22 C21 H21A 127.6 . . ?
C20 C21 H21A 127.6 . . ?
C20 C21' C22 120.6(8) . . ?
C20 C21' H21B 119.7 . . ?
C22 C21' H21B 119.7 . . ?
C18 C22 C21 117.6(19) . . ?
C18 C22 C21' 117.1(8) . . ?
C18 C22 H22A 121.2 . . ?
C21 C22 H22A 115.1 . . ?
C21' C22 H22A 121.5 . . ?
O1 C23 O2 127.4(4) . . ?
O1 C23 C24 117.2(4) . . ?
O2 C23 C24 115.3(4) . . ?
C29 C24 C25 120.2(4) . . ?
C29 C24 C23 120.7(4) . . ?
C25 C24 C23 118.9(4) . . ?
C24 C25 C26 120.8(4) . . ?
C24 C25 H25A 119.6 . . ?
C26 C25 H25A 119.6 . . ?
C27 C26 C25 118.8(4) . . ?
C27 C26 C30 120.4(4) . . ?
C25 C26 C30 120.8(4) . . ?
C28 C27 C26 120.7(4) . . ?
C28 C27 H27A 119.7 . . ?
C26 C27 H27A 119.7 . . ?
C27 C28 C29 119.6(4) . . ?
C27 C28 C31 120.1(4) . . ?
C29 C28 C31 120.1(4) . . ?
C24 C29 C28 119.7(4) . . ?
C24 C29 H29A 120.1 . . ?
C28 C29 H29A 120.1 . . ?
O3 C30 O4 125.2(5) . . ?
O3 C30 C26 119.2(5) . . ?
O4 C30 C26 115.5(4) . . ?
O6 C31 O5 120.2(4) . . ?
O6 C31 C28 120.8(4) . . ?
O5 C31 C28 118.9(4) . . ?
O6 C31 Co2 63.7(2) . 4_575 ?
O5 C31 Co2 56.8(2) . 4_575 ?
C28 C31 Co2 171.6(4) . 4_575 ?
O12 C32 O7 126.4(5) . . ?
O12 C32 C33 117.8(4) . . ?
O7 C32 C33 115.8(4) . . ?
C34 C33 C38 119.8(4) . . ?
C34 C33 C32 118.7(4) . . ?
C38 C33 C32 121.5(4) . . ?
C35 C34 C33 119.7(4) . . ?
C35 C34 H34A 120.1 . . ?
C33 C34 H34A 120.1 . . ?
C36 C35 C34 120.3(4) . . ?
C36 C35 C39 120.2(4) . . ?
C34 C35 C39 119.6(4) . . ?
C35 C36 C37 120.0(4) . . ?
C35 C36 H36A 120.0 . . ?
C37 C36 H36A 120.0 . . ?
C38 C37 C36 120.1(4) . . ?
C38 C37 C40 121.8(4) . . ?
C36 C37 C40 118.1(5) . . ?
C37 C38 C33 119.9(4) . . ?
C37 C38 H38A 120.0 . . ?
C33 C38 H38A 120.0 . . ?
O8 C39 O9 120.3(4) . . ?
O8 C39 C35 121.2(4) . . ?
O9 C39 C35 118.5(4) . . ?
O10 C40 O11 126.9(5) . . ?
O10 C40 C37 117.0(5) . . ?
O11 C40 C37 116.1(5) . . ?
O15 C41 H41A 109.5 . . ?
O15 C41 H41B 109.5 . . ?
H41A C41 H41B 109.5 . . ?
O15 C41 H41C 109.5 . . ?
H41A C41 H41C 109.5 . . ?
H41B C41 H41C 109.5 . . ?
O16 C42 H42A 109.5 . . ?
O16 C42 H42B 109.5 . . ?
H42A C42 H42B 109.5 . . ?
O16 C42 H42C 109.5 . . ?
H42A C42 H42C 109.5 . . ?
H42B C42 H42C 109.5 . . ?
O17 C43 H43A 109.5 . . ?
O17 C43 H43B 109.5 . . ?
H43A C43 H43B 109.5 . . ?
O17 C43 H43C 109.5 . . ?
H43A C43 H43C 109.5 . . ?
H43B C43 H43C 109.5 . . ?
O17 C43' H43D 109.5 . . ?
O17 C43' H43E 109.5 . . ?
H43D C43' H43E 109.5 . . ?
O17 C43' H43F 109.5 . . ?
H43D C43' H43F 109.5 . . ?
H43E C43' H43F 109.5 . . ?
O18 C44 H44A 109.5 . . ?
O18 C44 H44B 109.5 . . ?
H44A C44 H44B 109.5 . . ?
O18 C44 H44C 109.5 . . ?
H44A C44 H44C 109.5 . . ?
H44B C44 H44C 109.5 . . ?
O18 C44' H44D 109.5 . . ?
O18 C44' H44E 109.5 . . ?
H44D C44' H44E 109.5 . . ?
O18 C44' H44F 109.5 . . ?
H44D C44' H44F 109.5 . . ?
H44E C44' H44F 109.5 . . ?
O19 C45 H45A 109.5 . . ?
O19 C45 H45B 109.5 . . ?
H45A C45 H45B 109.5 . . ?
O19 C45 H45C 109.5 . . ?
H45A C45 H45C 109.5 . . ?
H45B C45 H45C 109.5 . . ?
O20 C46 H46A 109.5 . . ?
O20 C46 H46B 109.5 . . ?
H46A C46 H46B 109.5 . . ?
O20 C46 H46C 109.5 . . ?
H46A C46 H46C 109.5 . . ?
H46B C46 H46C 109.5 . . ?
C46' O20' H20D 109.5 . . ?
O20' C46' H46D 109.5 . . ?
O20' C46' H46E 109.5 . . ?
H46D C46' H46E 109.5 . . ?
O20' C46' H46F 109.5 . . ?
H46D C46' H46F 109.5 . . ?
H46E C46' H46F 109.5 . . ?
C47 O21 H21E 108.8 . . ?
O21 C47 H47A 109.5 . . ?
O21 C47 H47B 109.5 . . ?
H47A C47 H47B 109.5 . . ?
O21 C47 H47C 109.5 . . ?
H47A C47 H47C 109.5 . . ?
H47B C47 H47C 109.5 . . ?
C48' O22 H22B 124.9 . . ?
C48 O22 H22B 117.1 . . ?
O22 C48 H48A 109.5 . . ?
O22 C48 H48B 109.5 . . ?
H48A C48 H48B 109.5 . . ?
O22 C48 H48C 109.5 . . ?
H48A C48 H48C 109.5 . . ?
H48B C48 H48C 109.5 . . ?
O22 C48' H48D 109.5 . . ?
O22 C48' H48E 109.5 . . ?
H48D C48' H48E 109.5 . . ?
O22 C48' H48F 109.5 . . ?
H48D C48' H48F 109.5 . . ?
H48E C48' H48F 109.5 . . ?
C49 O23 H23C 108.7 . . ?
O23 C49 H49A 109.5 . . ?
O23 C49 H49B 109.5 . . ?
H49A C49 H49B 109.5 . . ?
O23 C49 H49C 109.5 . . ?
H49A C49 H49C 109.5 . . ?
H49B C49 H49C 109.5 . . ?
C49' O23' H23B 109.5 . . ?
O23' C49' H49D 109.5 . . ?
O23' C49' H49E 109.5 . . ?
H49D C49' H49E 109.5 . . ?
O23' C49' H49F 109.5 . . ?
H49D C49' H49F 109.5 . . ?
H49E C49' H49F 109.5 . . ?
C50 O24 H24C 108.9 . . ?
O24 C50 H50A 109.5 . . ?
O24 C50 H50B 109.5 . . ?
H50A C50 H50B 109.5 . . ?
O24 C50 H50C 109.5 . . ?
H50A C50 H50C 109.5 . . ?
H50B C50 H50C 109.5 . . ?

loop_
_geom_bond_atom_site_label_1
_geom_bond_atom_site_label_2
_geom_bond_distance
_geom_bond_site_symmetry_2
_geom_bond_publ_flag
Co1 O7 2.043(3) . ?
Co1 O1 2.077(3) . ?
Co1 O15 2.090(4) . ?
Co1 O16 2.111(3) . ?
Co1 N1 2.127(4) . ?
Co1 O9 2.131(3) 2_756 ?
Co2 O2 1.970(3) . ?
Co2 O12 2.010(4) . ?
Co2 O9 2.080(3) 2_756 ?
Co2 O5 2.081(3) 4_576 ?
Co2 O6 2.232(3) 4_576 ?
Co2 O8 2.327(4) 2_756 ?
Co2 C31 2.485(5) 4_576 ?
Co3 O4 2.059(4) 3_666 ?
Co3 O11 2.066(4) . ?
Co3 O17 2.099(5) . ?
Co3 O18 2.100(4) . ?
Co3 O19 2.120(5) . ?
Co3 N4 2.123(5) 4_465 ?
O1 C23 1.253(6) . ?
O2 C23 1.254(6) . ?
O3 C30 1.248(7) . ?
O4 C30 1.258(6) . ?
O5 C31 1.273(6) . ?
O6 C31 1.255(6) . ?
O7 C32 1.255(6) . ?
O8 C39 1.242(6) . ?
O9 C39 1.288(6) . ?
O10 C40 1.232(7) . ?
O11 C40 1.257(7) . ?
O12 C32 1.252(6) . ?
O13 C7 1.185(9) . ?
O13' C7 1.62(2) . ?
O14 C16 1.33(2) . ?
O14' C16 1.225(13) . ?
O15 C41 1.428(8) . ?
O15 H15A 0.9300 . ?
O16 C42 1.428(7) . ?
O16 H16A 0.9300 . ?
O17 C43 1.33(2) . ?
O17 C43' 1.431(16) . ?
O17 H17D 0.8200 . ?
O18 C44' 1.4500(10) . ?
O18 C44 1.4502(10) . ?
O18 H18A 0.9298 . ?
O19 C45 1.432(8) . ?
O19 H19C 0.8502 . ?
N1 C1 1.335(6) . ?
N1 C5 1.352(6) . ?
N2 C7 1.320(8) . ?
N2 C6 1.441(7) . ?
N2 H2A 0.8600 . ?
N3 C16 1.312(8) . ?
N3 C17 1.439(7) . ?
N3 H3A 0.8600 . ?
N4 C20 1.327(8) . ?
N4 C19 1.336(7) . ?
C1 C2 1.381(7) . ?
C1 H1A 0.9300 . ?
C2 C3 1.383(8) . ?
C2 H2B 0.9300 . ?
C3 C4 1.382(7) . ?
C3 H3B 0.9300 . ?
C4 C5 1.374(7) . ?
C4 C6 1.518(7) . ?
C5 H5A 0.9300 . ?
C6 H6A 0.9700 . ?
C6 H6B 0.9700 . ?
C7 C8' 1.45(2) . ?
C7 C8 1.590(16) . ?
C8 C9 1.57(2) . ?
C8 H8A 0.9700 . ?
C8 H8B 0.9700 . ?
C9 C10 1.501(16) . ?
C9 H9A 0.9700 . ?
C9 H9B 0.9700 . ?
C10 C11 1.640(19) . ?
C10 H10A 0.9700 . ?
C10 H10B 0.9700 . ?
C8' C9' 1.31(4) . ?
C8' H8'A 0.9700 . ?
C8' H8'B 0.9700 . ?
C9' C10' 1.58(3) . ?
C9' H9'A 0.9700 . ?
C9' H9'B 0.9700 . ?
C10' C11 1.23(3) . ?
C10' H10C 0.9700 . ?
C10' H10D 0.9700 . ?
C11 C12 1.548(10) . ?
C12 C13 1.510(12) . ?
C12 H12A 0.9700 . ?
C12 H12B 0.9700 . ?
C13 C14 1.523(9) . ?
C13 H13B 0.9700 . ?
C13 H13C 0.9700 . ?
C14 C15 1.514(11) . ?
C14 H14A 0.9700 . ?
C14 H14B 0.9700 . ?
C15 C16 1.520(9) . ?
C15 H15B 0.9700 . ?
C15 H15C 0.9700 . ?
C17 C18 1.511(8) . ?
C17 H17B 0.9700 . ?
C17 H17C 0.9700 . ?
C18 C22 1.379(9) . ?
C18 C19 1.381(7) . ?
C19 H19B 0.9300 . ?
C20 C21' 1.334(14) . ?
C20 C21 1.60(4) . ?
C20 H20A 0.9304 . ?
C21 C22 1.41(4) . ?
C21 H21A 0.9300 . ?
C21' C22 1.410(15) . ?
C21' H21B 0.9300 . ?
C22 H22A 0.9301 . ?
C23 C24 1.509(6) . ?
C24 C29 1.380(6) . ?
C24 C25 1.387(7) . ?
C25 C26 1.393(7) . ?
C25 H25A 0.9300 . ?
C26 C27 1.393(6) . ?
C26 C30 1.499(7) . ?
C27 C28 1.389(6) . ?
C27 H27A 0.9300 . ?
C28 C29 1.403(6) . ?
C28 C31 1.483(6) . ?
C29 H29A 0.9300 . ?
C32 C33 1.500(6) . ?
C33 C34 1.391(7) . ?
C33 C38 1.394(6) . ?
C34 C35 1.389(7) . ?
C34 H34A 0.9300 . ?
C35 C36 1.382(7) . ?
C35 C39 1.494(6) . ?
C36 C37 1.389(7) . ?
C36 H36A 0.9300 . ?
C37 C38 1.383(7) . ?
C37 C40 1.524(7) . ?
C38 H38A 0.9300 . ?
C41 H41A 0.9600 . ?
C41 H41B 0.9600 . ?
C41 H41C 0.9600 . ?
C42 H42A 0.9600 . ?
C42 H42B 0.9600 . ?
C42 H42C 0.9600 . ?
C43 H43A 0.9600 . ?
C43 H43B 0.9600 . ?
C43 H43C 0.9600 . ?
C43' H43D 0.9600 . ?
C43' H43E 0.9600 . ?
C43' H43F 0.9600 . ?
C44 H44A 0.9600 . ?
C44 H44B 0.9600 . ?
C44 H44C 0.9600 . ?
C44' H44D 0.9600 . ?
C44' H44E 0.9600 . ?
C44' H44F 0.9600 . ?
C45 H45A 0.9600 . ?
C45 H45B 0.9600 . ?
C45 H45C 0.9600 . ?
O20 C46 1.41(9) . ?
C46 H46A 0.9600 . ?
C46 H46B 0.9600 . ?
C46 H46C 0.9600 . ?
O20' C46' 1.4501(10) . ?
O20' H20D 0.8200 . ?
C46' H46D 0.9600 . ?
C46' H46E 0.9600 . ?
C46' H46F 0.9600 . ?
O21 C47 1.422(14) . ?
O21 H21E 0.8501 . ?
C47 H47A 0.9600 . ?
C47 H47B 0.9600 . ?
C47 H47C 0.9600 . ?
O22 C48' 1.46(4) . ?
O22 C48 1.593(19) . ?
O22 H22B 0.8499 . ?
C48 H48A 0.9600 . ?
C48 H48B 0.9600 . ?
C48 H48C 0.9600 . ?
C48' H48D 0.9600 . ?
C48' H48E 0.9600 . ?
C48' H48F 0.9600 . ?
O23 C49 1.39(2) . ?
O23 H23C 0.8500 . ?
C49 H49A 0.9600 . ?
C49 H49B 0.9600 . ?
C49 H49C 0.9600 . ?
O23' C49' 1.36(5) . ?
O23' H23B 0.8200 . ?
C49' H49D 0.9600 . ?
C49' H49E 0.9600 . ?
C49' H49F 0.9600 . ?
O24 C50 1.411(10) . ?
O24 H24C 0.8503 . ?
C50 H50A 0.9600 . ?
C50 H50B 0.9600 . ?
C50 H50C 0.9600 . ?
